data_4000413
_journal_name_full 'Chemistry of Materials'
_journal_paper_doi 10.1021/cm049346p
_journal_year 2004
_chemical_formula_structural 'F240 Fe80 K42'
_chemical_formula_sum 'F30 Fe10 K5.24'
_chemical_formula_weight 1333.52
_space_group_IT_number 40
_symmetry_cell_setting orthorhombic
_symmetry_space_group_name_Hall 'B 2 -2b'
_symmetry_space_group_name_H-M 'B b m 2'
_atom_sites_solution_hydrogens ?
_atom_sites_solution_primary direct
_atom_sites_solution_secondary difmap
_cell_angle_alpha 90.00
_cell_angle_beta 90.00
_cell_angle_gamma 90.00
_cell_formula_units_Z 8
_cell_length_a 35.730(3)
_cell_length_b 17.872(1)
_cell_length_c 7.9030(6)
_cell_measurement_reflns_used 807
_cell_measurement_temperature 293(2)
_cell_measurement_theta_max 27.5
_cell_measurement_theta_min 5.1
_cell_volume 5046.6(7)
_computing_cell_refinement 'SMART Program Package (Bruker AXS Inc., 1998)'
_computing_data_collection 'SMART Program Package (Bruker AXS Inc., 1998)'
_computing_data_reduction 'SAINT Program Package (Bruker AXS Inc., 1998)'
_diffrn_ambient_temperature 293(2)
_diffrn_measurement_device 'Bruker AXS 100 CCD'
_diffrn_measurement_method '/f and /w scans'
_diffrn_radiation_monochromator graphite
_diffrn_radiation_source 'fine-focus sealed tube'
_diffrn_radiation_type MoK\a
_diffrn_radiation_wavelength 0.71069
_diffrn_reflns_av_R_equivalents 0.0259
_diffrn_reflns_av_sigmaI/netI 0.0311
_diffrn_reflns_limit_h_max 46
_diffrn_reflns_limit_h_min -44
_diffrn_reflns_limit_k_max 22
_diffrn_reflns_limit_k_min -15
_diffrn_reflns_limit_l_max 10
_diffrn_reflns_limit_l_min -9
_diffrn_reflns_number 14349
_diffrn_reflns_theta_max 27.49
_diffrn_reflns_theta_min 1.61
_diffrn_standards_decay_% ?
_diffrn_standards_interval_count ?
_diffrn_standards_interval_time ?
_diffrn_standards_number ?
_exptl_absorpt_coefficient_mu 6.650
_exptl_absorpt_correction_T_max 0.727
_exptl_absorpt_correction_T_min 0.606
_exptl_absorpt_correction_type empirical
_exptl_crystal_colour brown
_exptl_crystal_density_diffrn 3.510
_exptl_crystal_density_meas ?
_exptl_crystal_density_method ?
_exptl_crystal_description prism
_exptl_crystal_F_000 5037
_exptl_crystal_size_max .113
_exptl_crystal_size_mid .064
_exptl_crystal_size_min .048
_refine_ls_abs_structure_details 'Flack H D (1983), Acta Cryst. A39, 876-881'
_refine_ls_abs_structure_Flack 0.45(2)
_refine_ls_extinction_coef 0.000061(6)
_refine_ls_extinction_expression Fc^*^=kFc[1+0.001xFc^2^\l^3^/sin(2\q)]^-1/4^
_refine_ls_extinction_method SHELXL
_refine_ls_goodness_of_fit_all 0.746
_refine_ls_goodness_of_fit_obs 1.035
_refine_ls_hydrogen_treatment ?
_refine_ls_matrix_type full
_refine_ls_number_parameters 445
_refine_ls_number_reflns 4281
_refine_ls_number_restraints 1
_refine_ls_restrained_S_all 0.826
_refine_ls_restrained_S_obs 1.035
_refine_ls_R_factor_all 0.0939
_refine_ls_R_factor_obs 0.0225
_refine_ls_shift/esd_max 0.985
_refine_ls_shift/esd_mean 0.168
_refine_ls_structure_factor_coef Fsqd
_refine_ls_weighting_details 'w=1/[\s^2^(Fo^2^)+(0.0311P)^2^+0.0000P] where P=(Fo^2^+2Fc^2^)/3'
_refine_ls_weighting_scheme calc
_refine_ls_wR_factor_all 0.0758
_refine_ls_wR_factor_obs 0.0506
_reflns_number_observed 1826
_reflns_number_total 5333
_reflns_observed_criterion I>2sigma(I)
_cod_depositor_comments
;
The following automatic conversions were performed:

'_refine_ls_weighting_scheme' value 'calc
w=1/[\s^2^(Fo^2^)+(0.0311P)^2^+0.0000P] where P=(Fo^2^+2Fc^2^)/3' was
changed to 'calc'. New tag '_refine_ls_weighting_details' was
created. The value of the new tag was set to
'w=1/[\s^2^(Fo^2^)+(0.0311P)^2^+0.0000P] where P=(Fo^2^+2Fc^2^)/3'.

Automatic conversion script
Id: cif_fix_values 3143 2015-03-26 13:38:13Z robertas 
;
_cod_original_sg_symbol_H-M Bbm2
_cod_database_code 4000413

loop_
_symmetry_equiv_pos_site_id
_symmetry_equiv_pos_as_xyz
1 x,y,z
2 -x,-y,z
3 -x,y+1/2,z
4 x,-y+1/2,z
5 x+1/2,y,z+1/2
6 -x+1/2,-y,z+1/2
7 -x+1/2,y+1/2,z+1/2
8 x+1/2,-y+1/2,z+1/2

loop_
_atom_site_aniso_label
_atom_site_aniso_U_11
_atom_site_aniso_U_22
_atom_site_aniso_U_33
_atom_site_aniso_U_23
_atom_site_aniso_U_13
_atom_site_aniso_U_12
Fe1 0.0154(9) 0.0101(9) 0.0141(11) 0.0006(11) 0.0034(10) 0.0035(7)
Fe2 0.0142(9) 0.0101(9) 0.0131(10) 0.0010(11) -0.0005(10) 0.0026(7)
Fe3 0.0150(9) 0.0066(9) 0.0107(9) -0.0004(10) 0.0006(10) -0.0001(6)
Fe4 0.0090(8) 0.0111(9) 0.0130(10) -0.0009(11) -0.0024(9) -0.0031(6)
Fe5 0.0118(8) 0.0093(9) 0.0079(10) 0.0021(9) 0.0003(10) -0.0019(7)
Fe6 0.0169(9) 0.0085(9) 0.0147(11) -0.0025(9) -0.0001(11) 0.0006(7)
Fe7 0.0143(9) 0.0076(9) 0.0145(11) 0.0022(9) -0.0001(11) -0.0014(7)
Fe8 0.0086(8) 0.0138(10) 0.0143(11) -0.0029(10) -0.0009(10) -0.0009(7)
Fe9 0.0147(11) 0.0059(11) 0.0136(11) 0.000 0.0035(13) 0.000
Fe10 0.0108(10) 0.0125(11) 0.0127(11) 0.000 -0.0033(13) 0.000
Fe11 0.0142(11) 0.0060(11) 0.0137(11) 0.000 -0.0004(14) 0.000
Fe12 0.0113(10) 0.0127(12) 0.0132(11) 0.000 0.0004(13) 0.000
K1 0.014(2) 0.019(3) 0.007(2) 0.000 0.000 0.003(2)
K2 0.009(2) 0.018(3) 0.010(3) 0.000 0.000 0.000(2)
K3 0.0212(14) 0.057(2) 0.024(2) 0.000 0.003(3) 0.000
K4 0.0178(14) 0.088(3) 0.026(2) 0.000 -0.004(3) 0.000
K5 0.031(2) 0.069(2) 0.018(2) 0.000 -0.001(3) 0.000
K6 0.032(2) 0.071(2) 0.022(2) 0.000 0.005(3) 0.000
K7 0.023(2) 0.011(2) 0.032(3) -0.003(2) -0.008(2) 0.0005(13)
K8 0.0661(11) 0.0227(8) 0.0238(8) 0.000(2) 0.002(3) -0.0133(13)
K9 0.0743(13) 0.0216(8) 0.0221(8) -0.002(2) -0.004(3) -0.0031(12)
F1 0.029(6) 0.031(7) 0.030(8) 0.000 -0.004(6) 0.000
F2 0.023(6) 0.046(7) 0.012(5) 0.000 -0.002(5) 0.000
F3 0.012(5) 0.009(5) 0.043(8) 0.000 -0.002(5) 0.000
F4 0.024(5) 0.001(4) 0.027(6) 0.000 -0.004(6) 0.000
F5 0.031(4) 0.020(4) 0.044(6) 0.002(4) 0.006(4) -0.019(3)
F6 0.042(5) 0.027(5) 0.032(5) -0.006(5) -0.002(5) 0.007(4)
F7 0.022(4) 0.018(4) 0.038(5) 0.003(4) 0.004(4) 0.002(3)
F8 0.019(4) 0.010(4) 0.052(6) 0.004(4) 0.001(5) 0.012(3)
F9 0.031(4) 0.038(5) 0.023(4) -0.001(5) 0.001(5) 0.002(4)
F10 0.006(3) 0.031(5) 0.050(6) 0.006(5) -0.001(4) -0.011(3)
F11 0.035(4) 0.023(5) 0.033(5) -0.007(4) 0.002(4) 0.009(3)
F12 0.030(4) 0.024(5) 0.047(7) -0.001(4) -0.002(4) 0.018(3)
F13 0.037(4) 0.016(3) 0.018(3) -0.002(4) -0.005(4) 0.003(4)
F14 0.012(3) 0.026(4) 0.034(5) -0.006(4) 0.002(4) -0.007(4)
F15 0.032(4) 0.032(4) 0.029(4) 0.020(4) -0.013(4) -0.021(3)
F16 0.029(4) 0.028(4) 0.036(5) 0.001(5) -0.006(5) 0.005(3)
F17 0.020(4) 0.027(5) 0.047(6) 0.000(5) 0.001(5) 0.017(4)
F18 0.024(4) 0.012(4) 0.061(7) -0.001(4) -0.002(5) 0.001(3)
F19 0.033(4) 0.012(4) 0.026(4) 0.001(4) -0.015(4) 0.013(3)
F20 0.029(5) 0.040(5) 0.046(6) 0.011(5) -0.001(5) -0.002(4)
F21 0.022(4) 0.017(4) 0.056(6) -0.002(4) -0.006(5) -0.007(3)
F22 0.034(4) 0.013(4) 0.066(7) -0.013(5) 0.004(5) 0.016(3)
F23 0.042(3) 0.026(3) 0.008(3) -0.008(5) -0.002(5) 0.006(2)
F24 0.052(3) 0.030(3) 0.012(3) -0.001(5) 0.004(6) 0.014(2)
F25 0.033(3) 0.058(3) 0.005(3) -0.007(5) -0.004(5) -0.014(2)
F26 0.038(3) 0.038(3) 0.020(3) 0.018(5) -0.001(5) 0.008(2)
F27 0.051(4) 0.055(4) 0.021(3) 0.000 0.019(8) 0.000
F28 0.077(5) 0.046(3) 0.011(3) 0.000 0.001(8) 0.000
F29 0.040(3) 0.068(4) 0.004(3) -0.014(5) -0.006(5) -0.002(2)
F30 0.026(2) 0.037(3) 0.022(3) -0.013(5) -0.005(5) 0.004(2)
F31 0.048(3) 0.023(3) 0.015(3) -0.008(5) -0.013(5) 0.003(2)
F32 0.055(3) 0.038(3) 0.011(3) -0.007(5) 0.003(5) -0.010(2)
F33 0.039(4) 0.051(3) 0.013(3) 0.000 -0.010(8) 0.000
F34 0.012(3) 0.046(3) 0.021(3) 0.000 0.015(7) 0.000

loop_
_atom_site_label
_atom_site_type_symbol
_atom_site_fract_x
_atom_site_fract_y
_atom_site_fract_z
_atom_site_U_iso_or_equiv
_atom_site_thermal_displace_type
_atom_site_occupancy
_atom_site_calc_flag
_atom_site_refinement_flags
_atom_site_disorder_group
Fe1 Fe 0.42827(5) 0.06898(10) 0.2917(3) 0.0132(4) Uani 1 d . .
Fe2 Fe 0.17835(5) -0.06873(10) 0.2920(3) 0.0124(4) Uani 1 d . .
Fe3 Fe 0.32149(5) 0.06874(10) 0.2924(3) 0.0108(4) Uani 1 d . .
Fe4 Fe 0.07141(5) -0.06898(10) 0.2918(3) 0.0110(4) Uani 1 d . .
Fe5 Fe 0.21552(5) 0.14289(10) 0.2904(2) 0.0097(4) Uani 1 d . .
Fe6 Fe 0.03458(5) 0.14335(10) 0.2927(2) 0.0134(4) Uani 1 d . .
Fe7 Fe 0.46550(5) -0.14310(10) 0.2912(2) 0.0121(4) Uani 1 d . .
Fe8 Fe 0.28429(5) -0.14294(11) 0.2916(2) 0.0122(4) Uani 1 d . .
Fe9 Fe 0.12471(8) -0.2500 0.2919(4) 0.0114(5) Uani 1 d S .
Fe10 Fe 0.37497(8) 0.2500 0.2916(4) 0.0120(5) Uani 1 d S .
Fe11 Fe 0.37475(8) -0.2500 0.2931(4) 0.0113(5) Uani 1 d S .
Fe12 Fe 0.12528(8) 0.2500 0.2926(4) 0.0124(5) Uani 1 d S .
K1 K 0.0000 0.0000 0.0410(12) 0.0131(13) Uani 0.580(7) d SP .
K2 K 0.5000 0.0000 0.0412(13) 0.0124(13) Uani 0.569(7) d SP .
K3 K 0.28759(8) 0.2500 0.0388(9) 0.0339(9) Uani 1 d S .
K4 K 0.29009(8) 0.2500 0.5406(10) 0.0440(10) Uani 1 d S .
K5 K 0.53869(9) -0.2500 0.5394(10) 0.0395(9) Uani 1 d S .
K6 K -0.03852(9) 0.2500 0.5417(10) 0.0419(9) Uani 1 d S .
K7 K 0.24999(5) 0.00007(11) 0.0414(11) 0.0221(11) Uani 0.669(6) d P .
K8 K 0.37762(8) -0.07686(7) 0.5407(7) 0.0376(4) Uani 1 d . .
K9 K 0.12842(9) 0.07939(8) 0.5408(7) 0.0393(4) Uani 1 d . .
F1 F 0.0148(3) 0.2500 0.2775(17) 0.030(3) Uani 1 d S .
F2 F 0.2360(3) 0.2500 0.2984(16) 0.027(3) Uani 1 d S .
F3 F 0.2665(3) -0.2500 0.2758(16) 0.021(3) Uani 1 d S .
F4 F 0.4835(3) -0.2500 0.2977(16) 0.017(2) Uani 1 d S .
F5 F 0.1970(2) 0.0361(4) 0.2733(12) 0.032(2) Uani 1 d . .
F6 F 0.0534(2) 0.0360(5) 0.3024(13) 0.034(2) Uani 1 d . .
F7 F 0.2677(2) 0.1061(4) 0.2969(12) 0.026(2) Uani 1 d . .
F8 F 0.4460(2) -0.0369(4) 0.2739(12) 0.027(2) Uani 1 d . .
F9 F 0.4809(2) 0.1074(5) 0.3041(12) 0.030(2) Uani 1 d . .
F10 F 0.0188(2) -0.1065(5) 0.2729(12) 0.029(2) Uani 1 d . .
F11 F 0.3023(2) -0.0366(4) 0.2960(12) 0.030(2) Uani 1 d . .
F12 F 0.2327(2) -0.1075(5) 0.2709(12) 0.034(2) Uani 1 d . .
F13 F 0.1254(2) -0.0301(3) 0.2979(13) 0.023(2) Uani 1 d . .
F14 F 0.3752(2) 0.0313(4) 0.2791(12) 0.024(2) Uani 1 d . .
F15 F 0.0891(2) 0.1664(5) 0.3076(12) 0.031(2) Uani 1 d . .
F16 F 0.3382(2) -0.1712(5) 0.3099(13) 0.031(2) Uani 1 d . .
F17 F 0.1624(2) 0.1697(5) 0.2728(13) 0.031(2) Uani 1 d . .
F18 F 0.4119(2) -0.1695(4) 0.2698(12) 0.032(2) Uani 1 d . .
F19 F 0.4158(2) 0.1771(4) 0.3005(11) 0.024(2) Uani 1 d . .
F20 F 0.1658(2) -0.1760(5) 0.3000(14) 0.039(2) Uani 1 d . .
F21 F 0.3348(2) 0.1750(4) 0.2707(13) 0.032(2) Uani 1 d . .
F22 F 0.0855(2) -0.1759(5) 0.2721(12) 0.038(3) Uani 1 d . .
F23 F 0.47223(12) -0.1479(2) 0.0387(14) 0.0257(12) Uani 1 d . .
F24 F 0.22177(13) 0.1453(3) 0.0350(15) 0.0316(13) Uani 1 d . .
F25 F 0.31905(13) 0.0612(3) 0.0373(15) 0.0318(14) Uani 1 d . .
F26 F 0.43098(13) 0.0774(3) 0.0372(15) 0.0319(13) Uani 1 d . .
F27 F 0.3795(2) 0.2500 0.0374(22) 0.043(2) Uani 1 d S .
F28 F 0.1201(2) 0.2500 0.0320(22) 0.045(2) Uani 1 d S .
F29 F 0.32484(14) 0.0697(3) 0.5347(15) 0.037(2) Uani 1 d . .
F30 F 0.42701(13) 0.0576(3) 0.5341(15) 0.0281(13) Uani 1 d . .
F31 F 0.21149(13) 0.1375(2) 0.5369(14) 0.0288(13) Uani 1 d . .
F32 F 0.46147(14) -0.1395(3) 0.5307(16) 0.0349(15) Uani 1 d . .
F33 F 0.3692(2) 0.2500 0.5429(21) 0.034(2) Uani 1 d S .
F34 F 0.13200(13) 0.2500 0.5378(19) 0.0267(14) Uani 1 d S .
